data_4082750
loop_
_publ_author_name
'Whited, Matthew T.'
'Kosanovich, Alex J.'
'Janzen, Daron E.'

_publ_section_title
;
 Synthesis and Reactivity of Three-Coordinate (dtbpe)Rh Silylamides:
 CO2Bond Cleavage by a Rhodium(I) Disilylamide
;
_journal_issue 6
_journal_name_full Organometallics
_journal_page_first 1416
_journal_paper_doi 10.1021/om401130q
_journal_volume 33
_journal_year 2014
_chemical_formula_moiety 'C36 H80 Cl2 P4 Rh2'
_chemical_formula_sum 'C36 H80 Cl2 P4 Rh2'
_chemical_formula_weight 913.60
_chemical_name_systematic
;
 ?
;
_space_group_IT_number 14
_symmetry_cell_setting monoclinic
_symmetry_Int_Tables_number 14
_symmetry_space_group_name_Hall '-P 2ybc'
_symmetry_space_group_name_H-M 'P 1 21/c 1'
_atom_sites_solution_hydrogens geom
_audit_creation_date 2013-11-15
_audit_creation_method
;
Olex2 1.2
(compiled 2013.09.17 svn.r2790 for OlexSys, GUI svn.r4601)
;
_cell_angle_alpha 90
_cell_angle_beta 109.328(8)
_cell_angle_gamma 90
_cell_formula_units_Z 4
_cell_length_a 11.1131(11)
_cell_length_b 31.692(3)
_cell_length_c 13.1717(13)
_cell_measurement_reflns_used 30089
_cell_measurement_temperature 173(2)
_cell_measurement_theta_max 27.60
_cell_measurement_theta_min 3.00
_cell_volume 4377.6(8)
_computing_cell_refinement 'CrystalClear-SM Expert 2.0 r13'
_computing_data_collection 'CrystalClear-SM Expert 2.0 r13 (Rigaku, 2011)'
_computing_data_reduction 'CrystalClear-SM Expert 2.0 r13'
_computing_structure_refinement
;
SHELX, G.M. Sheldrick, Acta Cryst.
(2008). A64, 112-122
;
_computing_structure_solution 'SHELXS97 (Sheldrick, 2008)'
_diffrn_ambient_temperature 173
_diffrn_detector_area_resol_mean 6.827
_diffrn_measured_fraction_theta_full 0.996
_diffrn_measured_fraction_theta_max 0.993
_diffrn_measurement_device_type 'Rigaku XtaLAB mini'
_diffrn_measurement_method \w
_diffrn_radiation_type 'Mo K\a'
_diffrn_radiation_wavelength 0.71075
_diffrn_reflns_av_R_equivalents 0.0451
_diffrn_reflns_av_unetI/netI 0.0474
_diffrn_reflns_Laue_measured_fraction_full 0.996
_diffrn_reflns_Laue_measured_fraction_max 0.993
_diffrn_reflns_limit_h_max 14
_diffrn_reflns_limit_h_min -14
_diffrn_reflns_limit_k_max 38
_diffrn_reflns_limit_k_min -41
_diffrn_reflns_limit_l_max 17
_diffrn_reflns_limit_l_min -17
_diffrn_reflns_number 33093
_diffrn_reflns_point_group_measured_fraction_full 0.996
_diffrn_reflns_point_group_measured_fraction_max 0.993
_diffrn_reflns_theta_full 25.242
_diffrn_reflns_theta_max 27.484
_diffrn_reflns_theta_min 2.997
_exptl_absorpt_coefficient_mu 1.045
_exptl_absorpt_correction_T_max 0.873
_exptl_absorpt_correction_T_min 0.650
_exptl_absorpt_correction_type multi-scan
_exptl_absorpt_process_details 'REQAB (Rigaku, 1998)'
_exptl_crystal_colour orange
_exptl_crystal_density_diffrn 1.386
_exptl_crystal_density_method 'not measured'
_exptl_crystal_description prism
_exptl_crystal_F_000 1920
_exptl_crystal_size_max 0.35
_exptl_crystal_size_mid 0.17
_exptl_crystal_size_min 0.13
_refine_diff_density_max 0.540
_refine_diff_density_min -0.733
_refine_diff_density_rms 0.086
_refine_ls_extinction_method none
_refine_ls_goodness_of_fit_ref 1.106
_refine_ls_hydrogen_treatment constr
_refine_ls_matrix_type full
_refine_ls_number_parameters 421
_refine_ls_number_reflns 9977
_refine_ls_number_restraints 0
_refine_ls_restrained_S_all 1.106
_refine_ls_R_factor_all 0.0534
_refine_ls_R_factor_gt 0.0377
_refine_ls_shift/su_max 0.001
_refine_ls_shift/su_mean 0.000
_refine_ls_structure_factor_coef Fsqd
_refine_ls_weighting_details 'w=1/[\s^2^(Fo^2^)+(0.0163P)^2^+3.1009P] where P=(Fo^2^+2Fc^2^)/3'
_refine_ls_weighting_scheme calc
_refine_ls_wR_factor_gt 0.0635
_refine_ls_wR_factor_ref 0.0669
_reflns_Friedel_coverage 0.000
_reflns_number_gt 8155
_reflns_number_total 9977
_reflns_threshold_expression F^2^>2.0\s(F^2^)
_cod_data_source_file om401130q_si_002.cif
_cod_data_source_block scu1321_compound1
_cod_database_code 4082750
_olex2_refinement_description
;
1. Fixed Uiso
 At 1.2 times of:
  All C(H,H) groups, All C(H,H,H) groups
2.a Secondary CH2 refined with riding coordinates:
 C9(H9A,H9B), C10(H10A,H10B), C27(H27A,H27B), C28(H28A,H28B)
2.b Idealised Me refined as rotating group:
 C2(H2A,H2B,H2C), C3(H3A,H3B,H3C), C4(H4A,H4B,H4C), C6(H6A,H6B,H6C), C7(H7A,
 H7B,H7C), C8(H8A,H8B,H8C), C12(H12A,H12B,H12C), C13(H13A,H13B,H13C), C14(H14A,
 H14B,H14C), C16(H16A,H16B,H16C), C17(H17A,H17B,H17C), C18(H18A,H18B,H18C),
 C20(H20A,H20B,H20C), C21(H21A,H21B,H21C), C22(H22A,H22B,H22C), C24(H24A,H24B,
 H24C), C25(H25A,H25B,H25C), C26(H26A,H26B,H26C), C30(H30A,H30B,H30C), C31(H31A,
 H31B,H31C), C32(H32A,H32B,H32C), C34(H34A,H34B,H34C), C35(H35A,H35B,H35C),
 C36(H36A,H36B,H36C)
;

loop_
_symmetry_equiv_pos_site_id
_symmetry_equiv_pos_as_xyz
1 +X,+Y,+Z
2 -X,1/2+Y,1/2-Z
3 -X,-Y,-Z
4 +X,1/2-Y,1/2+Z

loop_
_atom_site_label
_atom_site_type_symbol
_atom_site_fract_x
_atom_site_fract_y
_atom_site_fract_z
_atom_site_U_iso_or_equiv
_atom_site_adp_type
_atom_site_occupancy
_atom_site_site_symmetry_order
_atom_site_calc_flag
_atom_site_refinement_flags_posn
_atom_site_refinement_flags_adp
Rh1 Rh 0.03399(2) 0.10496(2) 0.28383(2) 0.01699(5) Uani 1 1 d . .
Rh2 Rh 0.09204(2) 0.17522(2) 0.50191(2) 0.01828(6) Uani 1 1 d . .
Cl1 Cl 0.19789(6) 0.15598(2) 0.37305(6) 0.02622(16) Uani 1 1 d . .
Cl2 Cl -0.08995(6) 0.15387(2) 0.34964(5) 0.02413(15) Uani 1 1 d . .
P1 P 0.15748(6) 0.06356(2) 0.22525(6) 0.01925(15) Uani 1 1 d . .
P2 P -0.12730(6) 0.06243(2) 0.20175(6) 0.01874(15) Uani 1 1 d . .
P3 P 0.26539(7) 0.19552(2) 0.63330(6) 0.02212(16) Uani 1 1 d . .
P4 P -0.01900(7) 0.19471(2) 0.60655(6) 0.02169(16) Uani 1 1 d . .
C1 C 0.3032(3) 0.03947(10) 0.3311(2) 0.0266(7) Uani 1 1 d . .
C2 C 0.4144(3) 0.07105(10) 0.3680(2) 0.0321(7) Uani 1 1 d . .
H2A H 0.3830 0.0982 0.3844 0.039 Uiso 1 1 calc R U
H2B H 0.4513 0.0748 0.3105 0.039 Uiso 1 1 calc R U
H2C H 0.4798 0.0602 0.4325 0.039 Uiso 1 1 calc R U
C3 C 0.2616(3) 0.02955(11) 0.4284(2) 0.0352(8) Uani 1 1 d . .
H3A H 0.3362 0.0212 0.4893 0.042 Uiso 1 1 calc R U
H3B H 0.1995 0.0065 0.4103 0.042 Uiso 1 1 calc R U
H3C H 0.2226 0.0547 0.4478 0.042 Uiso 1 1 calc R U
C4 C 0.3518(3) -0.00195(10) 0.2975(3) 0.0390(8) Uani 1 1 d . .
H4A H 0.3819 0.0034 0.2367 0.047 Uiso 1 1 calc R U
H4B H 0.2823 -0.0226 0.2763 0.047 Uiso 1 1 calc R U
H4C H 0.4222 -0.0131 0.3582 0.047 Uiso 1 1 calc R U
C5 C 0.2126(3) 0.08649(9) 0.1145(2) 0.0242(6) Uani 1 1 d . .
C6 C 0.3062(3) 0.05854(10) 0.0813(2) 0.0317(7) Uani 1 1 d . .
H6A H 0.3870 0.0567 0.1410 0.038 Uiso 1 1 calc R U
H6B H 0.3213 0.0708 0.0184 0.038 Uiso 1 1 calc R U
H6C H 0.2699 0.0302 0.0635 0.038 Uiso 1 1 calc R U
C7 C 0.2727(3) 0.13015(10) 0.1474(2) 0.0335(7) Uani 1 1 d . .
H7A H 0.2973 0.1421 0.0885 0.040 Uiso 1 1 calc R U
H7B H 0.3484 0.1274 0.2117 0.040 Uiso 1 1 calc R U
H7C H 0.2108 0.1488 0.1631 0.040 Uiso 1 1 calc R U
C8 C 0.0948(3) 0.09303(11) 0.0152(2) 0.0348(8) Uani 1 1 d . .
H8A H 0.1194 0.1076 -0.0405 0.042 Uiso 1 1 calc R U
H8B H 0.0322 0.1101 0.0346 0.042 Uiso 1 1 calc R U
H8C H 0.0573 0.0656 -0.0120 0.042 Uiso 1 1 calc R U
C9 C 0.0667(2) 0.01554(9) 0.1627(2) 0.0242(6) Uani 1 1 d . .
H9A H 0.0975 0.0054 0.1045 0.029 Uiso 1 1 calc R U
H9B H 0.0819 -0.0071 0.2174 0.029 Uiso 1 1 calc R U
C10 C -0.0765(2) 0.02468(9) 0.1163(2) 0.0233(6) Uani 1 1 d . .
H10A H -0.1246 -0.0020 0.1107 0.028 Uiso 1 1 calc R U
H10B H -0.0967 0.0365 0.0429 0.028 Uiso 1 1 calc R U
C11 C -0.2716(3) 0.08860(9) 0.0984(2) 0.0250(6) Uani 1 1 d . .
C12 C -0.2176(3) 0.12210(10) 0.0417(3) 0.0352(8) Uani 1 1 d . .
H12A H -0.1565 0.1398 0.0956 0.042 Uiso 1 1 calc R U
H12B H -0.2872 0.1397 -0.0036 0.042 Uiso 1 1 calc R U
H12C H -0.1744 0.1083 -0.0032 0.042 Uiso 1 1 calc R U
C13 C -0.3549(3) 0.05830(10) 0.0112(2) 0.0342(8) Uani 1 1 d . .
H13A H -0.3029 0.0456 -0.0280 0.041 Uiso 1 1 calc R U
H13B H -0.4255 0.0741 -0.0391 0.041 Uiso 1 1 calc R U
H13C H -0.3891 0.0360 0.0454 0.041 Uiso 1 1 calc R U
C14 C -0.3564(3) 0.11111(10) 0.1525(3) 0.0343(8) Uani 1 1 d . .
H14A H -0.3043 0.1304 0.2078 0.041 Uiso 1 1 calc R U
H14B H -0.3964 0.0902 0.1859 0.041 Uiso 1 1 calc R U
H14C H -0.4227 0.1271 0.0985 0.041 Uiso 1 1 calc R U
C15 C -0.1886(3) 0.02739(9) 0.2910(2) 0.0267(7) Uani 1 1 d . .
C16 C -0.0844(3) -0.00511(10) 0.3439(3) 0.0357(8) Uani 1 1 d . .
H16A H -0.1085 -0.0212 0.3977 0.043 Uiso 1 1 calc R U
H16B H -0.0035 0.0095 0.3789 0.043 Uiso 1 1 calc R U
H16C H -0.0747 -0.0244 0.2889 0.043 Uiso 1 1 calc R U
C17 C -0.2074(3) 0.05436(10) 0.3808(2) 0.0356(8) Uani 1 1 d . .
H17A H -0.1274 0.0687 0.4199 0.043 Uiso 1 1 calc R U
H17B H -0.2329 0.0363 0.4305 0.043 Uiso 1 1 calc R U
H17C H -0.2741 0.0754 0.3496 0.043 Uiso 1 1 calc R U
C18 C -0.3112(3) 0.00281(10) 0.2333(3) 0.0359(8) Uani 1 1 d . .
H18A H -0.3822 0.0226 0.2054 0.043 Uiso 1 1 calc R U
H18B H -0.3297 -0.0166 0.2841 0.043 Uiso 1 1 calc R U
H18C H -0.2999 -0.0133 0.1735 0.043 Uiso 1 1 calc R U
C19 C 0.3726(3) 0.15141(10) 0.7118(2) 0.0327(7) Uani 1 1 d . .
C20 C 0.4995(3) 0.16587(12) 0.7927(3) 0.0473(10) Uani 1 1 d . .
H20A H 0.5437 0.1416 0.8349 0.057 Uiso 1 1 calc R U
H20B H 0.4835 0.1870 0.8411 0.057 Uiso 1 1 calc R U
H20C H 0.5526 0.1783 0.7541 0.057 Uiso 1 1 calc R U
C21 C 0.2986(3) 0.12820(12) 0.7748(3) 0.0455(9) Uani 1 1 d . .
H21A H 0.3466 0.1032 0.8094 0.055 Uiso 1 1 calc R U
H21B H 0.2151 0.1196 0.7254 0.055 Uiso 1 1 calc R U
H21C H 0.2871 0.1470 0.8299 0.055 Uiso 1 1 calc R U
C22 C 0.3972(3) 0.11981(11) 0.6328(3) 0.0439(9) Uani 1 1 d . .
H22A H 0.3157 0.1099 0.5827 0.053 Uiso 1 1 calc R U
H22B H 0.4457 0.0958 0.6727 0.053 Uiso 1 1 calc R U
H22C H 0.4461 0.1336 0.5924 0.053 Uiso 1 1 calc R U
C23 C 0.3716(3) 0.23571(10) 0.5971(2) 0.0262(7) Uani 1 1 d . .
C24 C 0.4550(3) 0.21541(11) 0.5383(3) 0.0373(8) Uani 1 1 d . .
H24A H 0.5175 0.1966 0.5878 0.045 Uiso 1 1 calc R U
H24B H 0.4997 0.2375 0.5128 0.045 Uiso 1 1 calc R U
H24C H 0.4012 0.1991 0.4769 0.045 Uiso 1 1 calc R U
C25 C 0.4569(3) 0.26201(11) 0.6924(2) 0.0371(8) Uani 1 1 d . .
H25A H 0.5212 0.2437 0.7415 0.045 Uiso 1 1 calc R U
H25B H 0.4043 0.2748 0.7310 0.045 Uiso 1 1 calc R U
H25C H 0.4995 0.2843 0.6653 0.045 Uiso 1 1 calc R U
C26 C 0.2810(3) 0.26678(10) 0.5187(2) 0.0305(7) Uani 1 1 d . .
H26A H 0.2301 0.2817 0.5556 0.037 Uiso 1 1 calc R U
H26B H 0.2242 0.2512 0.4571 0.037 Uiso 1 1 calc R U
H26C H 0.3309 0.2872 0.4935 0.037 Uiso 1 1 calc R U
C27 C 0.2191(3) 0.22479(10) 0.7360(2) 0.0278(7) Uani 1 1 d . .
H27A H 0.2857 0.2210 0.8071 0.033 Uiso 1 1 calc R U
H27B H 0.2134 0.2553 0.7184 0.033 Uiso 1 1 calc R U
C28 C 0.0904(3) 0.20957(10) 0.7420(2) 0.0289(7) Uani 1 1 d . .
H28A H 0.0511 0.2323 0.7721 0.035 Uiso 1 1 calc R U
H28B H 0.1042 0.1849 0.7907 0.035 Uiso 1 1 calc R U
C29 C -0.1235(3) 0.15304(10) 0.6408(2) 0.0308(7) Uani 1 1 d . .
C30 C -0.0498(3) 0.11110(10) 0.6572(3) 0.0368(8) Uani 1 1 d . .
H30A H 0.0233 0.1125 0.7239 0.044 Uiso 1 1 calc R U
H30B H -0.0196 0.1062 0.5963 0.044 Uiso 1 1 calc R U
H30C H -0.1062 0.0880 0.6620 0.044 Uiso 1 1 calc R U
C31 C -0.1544(3) 0.16189(12) 0.7448(3) 0.0415(9) Uani 1 1 d . .
H31A H -0.0748 0.1644 0.8056 0.050 Uiso 1 1 calc R U
H31B H -0.2054 0.1386 0.7581 0.050 Uiso 1 1 calc R U
H31C H -0.2026 0.1883 0.7368 0.050 Uiso 1 1 calc R U
C32 C -0.2487(3) 0.14689(10) 0.5475(3) 0.0349(8) Uani 1 1 d . .
H32A H -0.2301 0.1425 0.4805 0.042 Uiso 1 1 calc R U
H32B H -0.3022 0.1720 0.5405 0.042 Uiso 1 1 calc R U
H32C H -0.2938 0.1222 0.5618 0.042 Uiso 1 1 calc R U
C33 C -0.1187(3) 0.24413(10) 0.5592(2) 0.0271(7) Uani 1 1 d . .
C34 C -0.0240(3) 0.28002(10) 0.5626(3) 0.0382(8) Uani 1 1 d . .
H34A H -0.0710 0.3050 0.5263 0.046 Uiso 1 1 calc R U
H34B H 0.0353 0.2709 0.5260 0.046 Uiso 1 1 calc R U
H34C H 0.0238 0.2870 0.6376 0.046 Uiso 1 1 calc R U
C35 C -0.1990(3) 0.25727(11) 0.6289(3) 0.0351(8) Uani 1 1 d . .
H35A H -0.1439 0.2597 0.7040 0.042 Uiso 1 1 calc R U
H35B H -0.2647 0.2359 0.6231 0.042 Uiso 1 1 calc R U
H35C H -0.2396 0.2845 0.6039 0.042 Uiso 1 1 calc R U
C36 C -0.2052(3) 0.24002(10) 0.4416(2) 0.0376(8) Uani 1 1 d . .
H36A H -0.2484 0.2670 0.4171 0.045 Uiso 1 1 calc R U
H36B H -0.2688 0.2180 0.4359 0.045 Uiso 1 1 calc R U
H36C H -0.1535 0.2325 0.3967 0.045 Uiso 1 1 calc R U

loop_
_atom_site_aniso_label
_atom_site_aniso_U_11
_atom_site_aniso_U_22
_atom_site_aniso_U_33
_atom_site_aniso_U_23
_atom_site_aniso_U_13
_atom_site_aniso_U_12
Rh1 0.01664(10) 0.01701(11) 0.01679(10) -0.00225(9) 0.00482(8) -0.00029(8)
Rh2 0.01657(10) 0.02032(12) 0.01670(11) -0.00321(9) 0.00382(9) 0.00162(8)
Cl1 0.0214(3) 0.0314(4) 0.0278(4) -0.0129(3) 0.0108(3) -0.0068(3)
Cl2 0.0182(3) 0.0274(4) 0.0241(3) -0.0083(3) 0.0033(3) 0.0024(3)
P1 0.0191(3) 0.0185(4) 0.0204(4) -0.0012(3) 0.0070(3) 0.0008(3)
P2 0.0177(3) 0.0172(4) 0.0201(4) -0.0012(3) 0.0047(3) -0.0009(3)
P3 0.0185(4) 0.0278(4) 0.0171(3) -0.0030(3) 0.0019(3) 0.0010(3)
P4 0.0217(4) 0.0241(4) 0.0201(4) -0.0036(3) 0.0080(3) 0.0017(3)
C1 0.0213(14) 0.0276(17) 0.0290(16) 0.0021(13) 0.0057(13) 0.0037(12)
C2 0.0215(15) 0.0380(19) 0.0336(17) 0.0012(15) 0.0047(14) 0.0018(13)
C3 0.0273(16) 0.044(2) 0.0300(17) 0.0106(15) 0.0035(14) 0.0036(14)
C4 0.0297(17) 0.0328(19) 0.050(2) 0.0039(16) 0.0075(16) 0.0094(14)
C5 0.0254(15) 0.0263(16) 0.0243(15) -0.0036(12) 0.0128(13) -0.0025(12)
C6 0.0289(16) 0.0359(19) 0.0342(17) -0.0086(15) 0.0157(15) -0.0036(14)
C7 0.0430(19) 0.0296(18) 0.0341(17) -0.0019(14) 0.0212(16) -0.0047(14)
C8 0.0373(18) 0.042(2) 0.0283(17) 0.0059(15) 0.0151(15) 0.0023(15)
C9 0.0254(15) 0.0216(16) 0.0271(15) -0.0037(12) 0.0110(13) 0.0009(12)
C10 0.0237(14) 0.0212(16) 0.0246(15) -0.0037(12) 0.0074(13) -0.0019(12)
C11 0.0206(14) 0.0210(15) 0.0284(15) -0.0023(12) 0.0014(13) -0.0017(11)
C12 0.0304(17) 0.0322(19) 0.0345(17) 0.0099(15) -0.0010(15) 0.0002(14)
C13 0.0280(16) 0.0322(19) 0.0334(17) -0.0041(14) -0.0020(14) -0.0009(14)
C14 0.0221(15) 0.0320(19) 0.0417(19) -0.0039(15) 0.0011(14) 0.0030(13)
C15 0.0278(16) 0.0238(16) 0.0313(16) 0.0049(13) 0.0137(14) -0.0016(12)
C16 0.0358(18) 0.035(2) 0.0379(18) 0.0136(15) 0.0145(16) 0.0020(14)
C17 0.0425(19) 0.035(2) 0.0358(18) 0.0035(15) 0.0217(16) -0.0043(15)
C18 0.0312(17) 0.0291(18) 0.049(2) 0.0020(15) 0.0151(16) -0.0077(13)
C19 0.0262(16) 0.0369(19) 0.0274(16) 0.0017(14) -0.0012(14) 0.0083(14)
C20 0.0345(19) 0.054(2) 0.039(2) 0.0052(18) -0.0069(17) 0.0076(17)
C21 0.040(2) 0.045(2) 0.045(2) 0.0166(18) 0.0053(17) 0.0084(17)
C22 0.040(2) 0.036(2) 0.048(2) 0.0017(17) 0.0042(18) 0.0129(16)
C23 0.0188(14) 0.0342(18) 0.0230(15) -0.0041(13) 0.0033(12) -0.0045(12)
C24 0.0271(16) 0.046(2) 0.0406(19) -0.0131(17) 0.0145(15) -0.0069(15)
C25 0.0309(17) 0.043(2) 0.0318(17) -0.0112(15) 0.0034(15) -0.0109(15)
C26 0.0313(17) 0.0337(19) 0.0277(16) -0.0012(14) 0.0111(14) -0.0088(14)
C27 0.0275(15) 0.0344(18) 0.0192(14) -0.0078(13) 0.0046(13) -0.0003(13)
C28 0.0291(16) 0.0382(19) 0.0204(14) -0.0043(13) 0.0093(13) 0.0010(14)
C29 0.0311(17) 0.0320(18) 0.0336(17) -0.0027(14) 0.0167(15) -0.0021(13)
C30 0.0385(18) 0.0294(19) 0.0447(19) 0.0053(15) 0.0166(17) -0.0017(14)
C31 0.044(2) 0.050(2) 0.0402(19) -0.0016(17) 0.0267(17) -0.0039(17)
C32 0.0294(17) 0.0337(19) 0.0441(19) -0.0051(15) 0.0154(15) -0.0048(14)
C33 0.0244(15) 0.0273(17) 0.0312(16) -0.0042(13) 0.0114(14) 0.0043(12)
C34 0.0364(18) 0.0300(19) 0.054(2) -0.0008(16) 0.0233(17) 0.0070(14)
C35 0.0296(17) 0.036(2) 0.0440(19) -0.0124(16) 0.0179(16) 0.0041(14)
C36 0.0433(19) 0.0317(19) 0.0348(18) -0.0003(15) 0.0090(16) 0.0155(15)

loop_
_atom_type_symbol
_atom_type_description
_atom_type_scat_dispersion_real
_atom_type_scat_dispersion_imag
_atom_type_scat_source
C C 0.0033 0.0016 'International Tables Vol C Tables 4.2.6.8 and 6.1.1.4'
H H 0.0000 0.0000 'International Tables Vol C Tables 4.2.6.8 and 6.1.1.4'
Cl Cl 0.1484 0.1585 'International Tables Vol C Tables 4.2.6.8 and 6.1.1.4'
P P 0.1023 0.0942 'International Tables Vol C Tables 4.2.6.8 and 6.1.1.4'
Rh Rh -1.1178 0.9187 'International Tables Vol C Tables 4.2.6.8 and 6.1.1.4'

loop_
_geom_angle_atom_site_label_1
_geom_angle_atom_site_label_2
_geom_angle_atom_site_label_3
_geom_angle
Cl2 Rh1 Cl1 79.90(2)
P1 Rh1 Cl1 96.38(3)
P1 Rh1 Cl2 176.10(3)
P1 Rh1 P2 87.94(3)
P2 Rh1 Cl1 175.33(3)
P2 Rh1 Cl2 95.74(3)
Cl2 Rh2 Cl1 79.47(2)
P3 Rh2 Cl1 96.95(3)
P3 Rh2 Cl2 176.12(3)
P3 Rh2 P4 87.28(3)
P4 Rh2 Cl1 174.82(3)
P4 Rh2 Cl2 96.21(3)
Rh1 Cl1 Rh2 92.63(2)
Rh1 Cl2 Rh2 93.28(2)
C1 P1 Rh1 117.11(10)
C5 P1 Rh1 115.76(9)
C5 P1 C1 107.54(13)
C9 P1 Rh1 109.35(9)
C9 P1 C1 101.58(13)
C9 P1 C5 103.75(13)
C10 P2 Rh1 109.21(9)
C10 P2 C11 101.48(13)
C10 P2 C15 104.02(13)
C11 P2 Rh1 115.78(9)
C15 P2 Rh1 116.82(9)
C15 P2 C11 107.81(13)
C19 P3 Rh2 115.88(10)
C23 P3 Rh2 116.74(9)
C23 P3 C19 107.41(13)
C27 P3 Rh2 109.66(9)
C27 P3 C19 104.29(14)
C27 P3 C23 101.17(14)
C28 P4 Rh2 110.21(10)
C28 P4 C29 101.80(14)
C28 P4 C33 103.39(14)
C29 P4 Rh2 117.44(10)
C33 P4 Rh2 114.12(10)
C33 P4 C29 108.29(13)
C2 C1 P1 111.6(2)
C2 C1 C4 108.9(2)
C3 C1 P1 105.93(19)
C3 C1 C2 107.6(2)
C3 C1 C4 107.3(3)
C4 C1 P1 115.1(2)
C1 C2 H2A 109.5
C1 C2 H2B 109.5
C1 C2 H2C 109.5
H2A C2 H2B 109.5
H2A C2 H2C 109.5
H2B C2 H2C 109.5
C1 C3 H3A 109.5
C1 C3 H3B 109.5
C1 C3 H3C 109.5
H3A C3 H3B 109.5
H3A C3 H3C 109.5
H3B C3 H3C 109.5
C1 C4 H4A 109.5
C1 C4 H4B 109.5
C1 C4 H4C 109.5
H4A C4 H4B 109.5
H4A C4 H4C 109.5
H4B C4 H4C 109.5
C6 C5 P1 114.7(2)
C7 C5 P1 110.38(19)
C7 C5 C6 109.1(2)
C8 C5 P1 107.83(19)
C8 C5 C6 107.7(2)
C8 C5 C7 106.8(3)
C5 C6 H6A 109.5
C5 C6 H6B 109.5
C5 C6 H6C 109.5
H6A C6 H6B 109.5
H6A C6 H6C 109.5
H6B C6 H6C 109.5
C5 C7 H7A 109.5
C5 C7 H7B 109.5
C5 C7 H7C 109.5
H7A C7 H7B 109.5
H7A C7 H7C 109.5
H7B C7 H7C 109.5
C5 C8 H8A 109.5
C5 C8 H8B 109.5
C5 C8 H8C 109.5
H8A C8 H8B 109.5
H8A C8 H8C 109.5
H8B C8 H8C 109.5
P1 C9 H9A 109.4
P1 C9 H9B 109.4
H9A C9 H9B 108.0
C10 C9 P1 111.18(19)
C10 C9 H9A 109.4
C10 C9 H9B 109.4
P2 C10 H10A 109.4
P2 C10 H10B 109.4
C9 C10 P2 111.37(18)
C9 C10 H10A 109.4
C9 C10 H10B 109.4
H10A C10 H10B 108.0
C12 C11 P2 106.03(18)
C12 C11 C13 107.6(2)
C12 C11 C14 107.8(3)
C13 C11 P2 114.4(2)
C14 C11 P2 111.7(2)
C14 C11 C13 109.0(2)
C11 C12 H12A 109.5
C11 C12 H12B 109.5
C11 C12 H12C 109.5
H12A C12 H12B 109.5
H12A C12 H12C 109.5
H12B C12 H12C 109.5
C11 C13 H13A 109.5
C11 C13 H13B 109.5
C11 C13 H13C 109.5
H13A C13 H13B 109.5
H13A C13 H13C 109.5
H13B C13 H13C 109.5
C11 C14 H14A 109.5
C11 C14 H14B 109.5
C11 C14 H14C 109.5
H14A C14 H14B 109.5
H14A C14 H14C 109.5
H14B C14 H14C 109.5
C16 C15 P2 107.64(19)
C16 C15 C18 107.3(3)
C17 C15 P2 108.7(2)
C17 C15 C16 107.4(3)
C17 C15 C18 109.9(2)
C18 C15 P2 115.6(2)
C15 C16 H16A 109.5
C15 C16 H16B 109.5
C15 C16 H16C 109.5
H16A C16 H16B 109.5
H16A C16 H16C 109.5
H16B C16 H16C 109.5
C15 C17 H17A 109.5
C15 C17 H17B 109.5
C15 C17 H17C 109.5
H17A C17 H17B 109.5
H17A C17 H17C 109.5
H17B C17 H17C 109.5
C15 C18 H18A 109.5
C15 C18 H18B 109.5
C15 C18 H18C 109.5
H18A C18 H18B 109.5
H18A C18 H18C 109.5
H18B C18 H18C 109.5
C20 C19 P3 115.2(2)
C20 C19 C21 107.6(3)
C20 C19 C22 109.8(3)
C21 C19 P3 107.1(2)
C22 C19 P3 109.3(2)
C22 C19 C21 107.6(3)
C19 C20 H20A 109.5
C19 C20 H20B 109.5
C19 C20 H20C 109.5
H20A C20 H20B 109.5
H20A C20 H20C 109.5
H20B C20 H20C 109.5
C19 C21 H21A 109.5
C19 C21 H21B 109.5
C19 C21 H21C 109.5
H21A C21 H21B 109.5
H21A C21 H21C 109.5
H21B C21 H21C 109.5
C19 C22 H22A 109.5
C19 C22 H22B 109.5
C19 C22 H22C 109.5
H22A C22 H22B 109.5
H22A C22 H22C 109.5
H22B C22 H22C 109.5
C24 C23 P3 112.0(2)
C24 C23 C25 109.0(2)
C24 C23 C26 107.5(3)
C25 C23 P3 115.0(2)
C26 C23 P3 105.94(18)
C26 C23 C25 106.9(3)
C23 C24 H24A 109.5
C23 C24 H24B 109.5
C23 C24 H24C 109.5
H24A C24 H24B 109.5
H24A C24 H24C 109.5
H24B C24 H24C 109.5
C23 C25 H25A 109.5
C23 C25 H25B 109.5
C23 C25 H25C 109.5
H25A C25 H25B 109.5
H25A C25 H25C 109.5
H25B C25 H25C 109.5
C23 C26 H26A 109.5
C23 C26 H26B 109.5
C23 C26 H26C 109.5
H26A C26 H26B 109.5
H26A C26 H26C 109.5
H26B C26 H26C 109.5
P3 C27 H27A 109.3
P3 C27 H27B 109.3
H27A C27 H27B 107.9
C28 C27 P3 111.7(2)
C28 C27 H27A 109.3
C28 C27 H27B 109.3
P4 C28 H28A 109.5
P4 C28 H28B 109.5
C27 C28 P4 110.75(19)
C27 C28 H28A 109.5
C27 C28 H28B 109.5
H28A C28 H28B 108.1
C30 C29 P4 107.1(2)
C30 C29 C31 107.2(3)
C31 C29 P4 114.5(2)
C32 C29 P4 111.1(2)
C32 C29 C30 107.6(3)
C32 C29 C31 109.0(2)
C29 C30 H30A 109.5
C29 C30 H30B 109.5
C29 C30 H30C 109.5
H30A C30 H30B 109.5
H30A C30 H30C 109.5
H30B C30 H30C 109.5
C29 C31 H31A 109.5
C29 C31 H31B 109.5
C29 C31 H31C 109.5
H31A C31 H31B 109.5
H31A C31 H31C 109.5
H31B C31 H31C 109.5
C29 C32 H32A 109.5
C29 C32 H32B 109.5
C29 C32 H32C 109.5
H32A C32 H32B 109.5
H32A C32 H32C 109.5
H32B C32 H32C 109.5
C34 C33 P4 106.31(19)
C35 C33 P4 114.7(2)
C35 C33 C34 108.0(2)
C36 C33 P4 111.3(2)
C36 C33 C34 106.6(3)
C36 C33 C35 109.4(2)
C33 C34 H34A 109.5
C33 C34 H34B 109.5
C33 C34 H34C 109.5
H34A C34 H34B 109.5
H34A C34 H34C 109.5
H34B C34 H34C 109.5
C33 C35 H35A 109.5
C33 C35 H35B 109.5
C33 C35 H35C 109.5
H35A C35 H35B 109.5
H35A C35 H35C 109.5
H35B C35 H35C 109.5
C33 C36 H36A 109.5
C33 C36 H36B 109.5
C33 C36 H36C 109.5
H36A C36 H36B 109.5
H36A C36 H36C 109.5
H36B C36 H36C 109.5

loop_
_geom_bond_atom_site_label_1
_geom_bond_atom_site_label_2
_geom_bond_distance
Rh1 Cl1 2.4283(7)
Rh1 Cl2 2.4169(7)
Rh1 P1 2.2139(8)
Rh1 P2 2.2172(7)
Rh2 Cl1 2.4408(7)
Rh2 Cl2 2.4260(7)
Rh2 P3 2.2166(8)
Rh2 P4 2.2203(8)
P1 C1 1.912(3)
P1 C5 1.903(3)
P1 C9 1.861(3)
P2 C10 1.854(3)
P2 C11 1.915(3)
P2 C15 1.899(3)
P3 C19 1.905(3)
P3 C23 1.901(3)
P3 C27 1.848(3)
P4 C28 1.857(3)
P4 C29 1.908(3)
P4 C33 1.901(3)
C1 C2 1.538(4)
C1 C3 1.532(4)
C1 C4 1.539(4)
C2 H2A 0.9800
C2 H2B 0.9800
C2 H2C 0.9800
C3 H3A 0.9800
C3 H3B 0.9800
C3 H3C 0.9800
C4 H4A 0.9800
C4 H4B 0.9800
C4 H4C 0.9800
C5 C6 1.536(4)
C5 C7 1.535(4)
C5 C8 1.527(4)
C6 H6A 0.9800
C6 H6B 0.9800
C6 H6C 0.9800
C7 H7A 0.9800
C7 H7B 0.9800
C7 H7C 0.9800
C8 H8A 0.9800
C8 H8B 0.9800
C8 H8C 0.9800
C9 H9A 0.9900
C9 H9B 0.9900
C9 C10 1.532(4)
C10 H10A 0.9900
C10 H10B 0.9900
C11 C12 1.531(4)
C11 C13 1.547(4)
C11 C14 1.534(4)
C12 H12A 0.9800
C12 H12B 0.9800
C12 H12C 0.9800
C13 H13A 0.9800
C13 H13B 0.9800
C13 H13C 0.9800
C14 H14A 0.9800
C14 H14B 0.9800
C14 H14C 0.9800
C15 C16 1.534(4)
C15 C17 1.529(4)
C15 C18 1.535(4)
C16 H16A 0.9800
C16 H16B 0.9800
C16 H16C 0.9800
C17 H17A 0.9800
C17 H17B 0.9800
C17 H17C 0.9800
C18 H18A 0.9800
C18 H18B 0.9800
C18 H18C 0.9800
C19 C20 1.530(4)
C19 C21 1.535(5)
C19 C22 1.533(4)
C20 H20A 0.9800
C20 H20B 0.9800
C20 H20C 0.9800
C21 H21A 0.9800
C21 H21B 0.9800
C21 H21C 0.9800
C22 H22A 0.9800
C22 H22B 0.9800
C22 H22C 0.9800
C23 C24 1.532(4)
C23 C25 1.543(4)
C23 C26 1.537(4)
C24 H24A 0.9800
C24 H24B 0.9800
C24 H24C 0.9800
C25 H25A 0.9800
C25 H25B 0.9800
C25 H25C 0.9800
C26 H26A 0.9800
C26 H26B 0.9800
C26 H26C 0.9800
C27 H27A 0.9900
C27 H27B 0.9900
C27 C28 1.536(4)
C28 H28A 0.9900
C28 H28B 0.9900
C29 C30 1.538(4)
C29 C31 1.545(4)
C29 C32 1.534(4)
C30 H30A 0.9800
C30 H30B 0.9800
C30 H30C 0.9800
C31 H31A 0.9800
C31 H31B 0.9800
C31 H31C 0.9800
C32 H32A 0.9800
C32 H32B 0.9800
C32 H32C 0.9800
C33 C34 1.540(4)
C33 C35 1.535(4)
C33 C36 1.534(4)
C34 H34A 0.9800
C34 H34B 0.9800
C34 H34C 0.9800
C35 H35A 0.9800
C35 H35B 0.9800
C35 H35C 0.9800
C36 H36A 0.9800
C36 H36B 0.9800
C36 H36C 0.9800

loop_
_geom_torsion_atom_site_label_1
_geom_torsion_atom_site_label_2
_geom_torsion_atom_site_label_3
_geom_torsion_atom_site_label_4
_geom_torsion
Rh1 P1 C9 C10 28.3(2)
Rh1 P2 C10 C9 29.6(2)
Rh1 P2 C15 C16 -68.2(2)
Rh1 P2 C15 C17 47.9(2)
Rh1 P2 C15 C18 172.03(19)
Rh2 P3 C27 C28 29.9(2)
Rh2 P4 C28 C27 26.5(2)
P1 C9 C10 P2 -36.4(3)
P3 C27 C28 P4 -35.2(3)
C1 P1 C9 C10 152.7(2)
C5 P1 C9 C10 -95.8(2)
C10 P2 C15 C16 52.3(2)
C10 P2 C15 C17 168.3(2)
C10 P2 C15 C18 -67.6(2)
C11 P2 C10 C9 152.3(2)
C11 P2 C15 C16 159.4(2)
C11 P2 C15 C17 -84.5(2)
C11 P2 C15 C18 39.6(3)
C15 P2 C10 C9 -95.8(2)
C19 P3 C27 C28 -94.8(2)
C23 P3 C27 C28 153.8(2)
C29 P4 C28 C27 151.8(2)
C33 P4 C28 C27 -95.9(2)
